data_4085543
loop_
_publ_author_name
'Evans, Daniel A.'
'Lee, Lucia Myongwon'
'Vargas-Baca, Ignacio'
'Cowley, Alan H.'

_publ_section_title
;
 Aggregation-Induced Emission of Bis(imino)acenaphthene Zinc Complexes:
 Photophysical Tuning via Methylation of the Flanking Aryl Substituents
;
_journal_issue 11
_journal_name_full Organometallics
_journal_page_first 2422
_journal_paper_doi 10.1021/om501191c
_journal_volume 34
_journal_year 2015
_chemical_formula_moiety 'C28 H24 Cl2 N2 Zn, C4 H8 O'
_chemical_formula_sum 'C32 H32 Cl2 N2 O Zn'
_chemical_formula_weight 596.86
_chemical_name_systematic
;
 ?
;
_space_group_crystal_system monoclinic
_space_group_IT_number 14
_space_group_name_Hall '-P 2ybc'
_space_group_name_H-M_alt 'P 1 21/c 1'
_symmetry_space_group_name_Hall '-P 2ybc'
_symmetry_space_group_name_H-M 'P 1 21/c 1'
_atom_sites_solution_hydrogens geom
_audit_creation_method SHELXL-2013
_cell_angle_alpha 90
_cell_angle_beta 99.2520(10)
_cell_angle_gamma 90
_cell_formula_units_Z 4
_cell_length_a 8.11540(10)
_cell_length_b 17.4717(2)
_cell_length_c 20.2868(3)
_cell_measurement_reflns_used 7505
_cell_measurement_temperature 133(2)
_cell_measurement_theta_max 73.9940
_cell_measurement_theta_min 4.4140
_cell_volume 2839.04(6)
_computing_cell_refinement 'CrysAlisPro V 1.171.37.31, Agilent Technologies'
_computing_data_collection 'CrysAlisPro V 1.171.37.31, Agilent Technologies'
_computing_data_reduction 'CrysAlisPro V 1.171.37.31, Agilent Technologies'
_computing_molecular_graphics 'XP SHELXTL/PC, Siemens Analytical'
_computing_publication_material 'XL SHELXTL/PC, Siemens Analytical'
_computing_structure_refinement 'Shelxl-2013, Sheldrick, G. M.'
_computing_structure_solution
;

SUPERFLIP.  Palatinus, L. and Chapuis, G., J. Appl. Cryst. 40, 786-790.
;
_diffrn_ambient_temperature 133(2)
_diffrn_measured_fraction_theta_full 1.000
_diffrn_measured_fraction_theta_max 0.969
_diffrn_measurement_device_type 'Agilent SuperNova with AtlasS2 detector'
_diffrn_radiation_type CuK\a
_diffrn_radiation_wavelength 1.54184
_diffrn_reflns_av_R_equivalents 0.0215
_diffrn_reflns_av_unetI/netI 0.0281
_diffrn_reflns_Laue_measured_fraction_full 1.000
_diffrn_reflns_Laue_measured_fraction_max 0.969
_diffrn_reflns_limit_h_max 9
_diffrn_reflns_limit_h_min -9
_diffrn_reflns_limit_k_max 14
_diffrn_reflns_limit_k_min -21
_diffrn_reflns_limit_l_max 24
_diffrn_reflns_limit_l_min -22
_diffrn_reflns_number 11237
_diffrn_reflns_point_group_measured_fraction_full 1.000
_diffrn_reflns_point_group_measured_fraction_max 0.969
_diffrn_reflns_theta_full 67.684
_diffrn_reflns_theta_max 74.218
_diffrn_reflns_theta_min 3.357
_diffrn_source 'sealed X-ray source'
_exptl_absorpt_coefficient_mu 3.144
_exptl_absorpt_correction_T_max 1.00000
_exptl_absorpt_correction_T_min 0.93531
_exptl_absorpt_correction_type multi-scan
_exptl_absorpt_process_details
;
CrysAlisPro, Agilent Technologies,
Version 1.171.37.31 (release 14-01-2014 CrysAlis171 .NET)
(compiled Jan 14 2014,18:38:05)
Empirical absorption correction using spherical harmonics,
 implemented in SCALE3 ABSPACK scaling algorithm.
;
_exptl_crystal_colour yellow
_exptl_crystal_density_diffrn 1.396
_exptl_crystal_description chunk
_exptl_crystal_F_000 1240
_exptl_crystal_size_max 0.240
_exptl_crystal_size_mid 0.120
_exptl_crystal_size_min 0.100
_refine_diff_density_max 0.295
_refine_diff_density_min -0.387
_refine_diff_density_rms 0.062
_refine_ls_extinction_method none
_refine_ls_goodness_of_fit_ref 1.063
_refine_ls_hydrogen_treatment constr
_refine_ls_matrix_type full
_refine_ls_number_parameters 347
_refine_ls_number_reflns 5590
_refine_ls_number_restraints 0
_refine_ls_restrained_S_all 1.063
_refine_ls_R_factor_all 0.0313
_refine_ls_R_factor_gt 0.0285
_refine_ls_shift/su_max 0.002
_refine_ls_shift/su_mean 0.000
_refine_ls_structure_factor_coef Fsqd
_refine_ls_weighting_details 'w=1/[\s^2^(Fo^2^)+(0.0398P)^2^+1.5486P] where P=(Fo^2^+2Fc^2^)/3'
_refine_ls_weighting_scheme calc
_refine_ls_wR_factor_gt 0.0745
_refine_ls_wR_factor_ref 0.0824
_reflns_Friedel_coverage 0.000
_reflns_number_gt 5187
_reflns_number_total 5590
_reflns_threshold_expression 'I > 2\s(I)'
_cod_data_source_file om501191c_si_002.cif
_cod_data_source_block shelx
_cod_depositor_comments 'Adding full bibliography for 4085532--4085543.cif.'
_cod_database_code 4085543
_shelx_space_group_comment
;
The symmetry employed for this shelxl refinement is uniquely defined
by the following loop, which should always be used as a source of
symmetry information in preference to the above space-group names.
They are only intended as comments.
;
_shelx_estimated_absorpt_t_min 0.519
_shelx_estimated_absorpt_t_max 0.744
_shelxl_version_number 2013-4

loop_
_space_group_symop_operation_xyz
'x, y, z'
'-x, y+1/2, -z+1/2'
'-x, -y, -z'
'x, -y-1/2, z-1/2'

loop_
_atom_site_label
_atom_site_type_symbol
_atom_site_fract_x
_atom_site_fract_y
_atom_site_fract_z
_atom_site_U_iso_or_equiv
_atom_site_adp_type
_atom_site_occupancy
_atom_site_site_symmetry_order
_atom_site_calc_flag
_atom_site_refinement_flags_posn
_atom_site_refinement_flags_adp
C1 C 0.47038(19) 0.86442(9) 0.41795(8) 0.0144(3) Uani 1 1 d . .
C2 C 0.36911(19) 0.89830(9) 0.46409(8) 0.0153(3) Uani 1 1 d . .
C3 C 0.3231(2) 0.87536(10) 0.52342(8) 0.0177(3) Uani 1 1 d . .
H3 H 0.3507 0.8269 0.5406 0.021 Uiso 1 1 calc R U
C4 C 0.2329(2) 0.92718(10) 0.55763(8) 0.0195(3) Uani 1 1 d . .
H4 H 0.2020 0.9121 0.5979 0.023 Uiso 1 1 calc R U
C5 C 0.1890(2) 0.99950(10) 0.53319(8) 0.0182(3) Uani 1 1 d . .
H5 H 0.1290 1.0319 0.5569 0.022 Uiso 1 1 calc R U
C6 C 0.2349(2) 1.02450(10) 0.47214(8) 0.0172(3) Uani 1 1 d . .
C7 C 0.32588(19) 0.97275(9) 0.43906(8) 0.0150(3) Uani 1 1 d . .
C8 C 0.2021(2) 1.09738(10) 0.44197(9) 0.0192(3) Uani 1 1 d . .
H8 H 0.1397 1.1331 0.4613 0.023 Uiso 1 1 calc R U
C9 C 0.2624(2) 1.11537(10) 0.38412(9) 0.0208(3) Uani 1 1 d . .
H9 H 0.2398 1.1636 0.3654 0.025 Uiso 1 1 calc R U
C10 C 0.3573(2) 1.06332(9) 0.35216(8) 0.0178(3) Uani 1 1 d . .
H10 H 0.3977 1.0772 0.3135 0.021 Uiso 1 1 calc R U
C11 C 0.38862(19) 0.99139(9) 0.37960(8) 0.0155(3) Uani 1 1 d . .
C12 C 0.48939(19) 0.92517(9) 0.36573(8) 0.0149(3) Uani 1 1 d . .
C13 C 0.5230(2) 0.73983(9) 0.46035(8) 0.0162(3) Uani 1 1 d . .
C14 C 0.6603(2) 0.71307(10) 0.50408(9) 0.0193(3) Uani 1 1 d . .
H14 H 0.7657 0.7334 0.5030 0.023 Uiso 1 1 calc R U
C15 C 0.6390(2) 0.65560(10) 0.54947(9) 0.0224(4) Uani 1 1 d . .
C16 C 0.4811(2) 0.62366(10) 0.54715(9) 0.0238(4) Uani 1 1 d . .
H16 H 0.4666 0.5847 0.5770 0.029 Uiso 1 1 calc R U
C17 C 0.3438(2) 0.64806(10) 0.50160(9) 0.0208(3) Uani 1 1 d . .
C18 C 0.3653(2) 0.70766(9) 0.45823(8) 0.0181(3) Uani 1 1 d . .
H18 H 0.2752 0.7258 0.4281 0.022 Uiso 1 1 calc R U
C19 C 0.7838(3) 0.62918(13) 0.60032(11) 0.0381(5) Uani 1 1 d . .
H19A H 0.8799 0.6601 0.5971 0.057 Uiso 1 1 calc R U
H19B H 0.8082 0.5766 0.5920 0.057 Uiso 1 1 calc R U
H19C H 0.7555 0.6340 0.6443 0.057 Uiso 1 1 calc R U
C20 C 0.1746(2) 0.61083(12) 0.49902(10) 0.0301(4) Uani 1 1 d . .
H20A H 0.0894 0.6450 0.4780 0.045 Uiso 1 1 calc R U
H20B H 0.1560 0.5997 0.5436 0.045 Uiso 1 1 calc R U
H20C H 0.1710 0.5642 0.4739 0.045 Uiso 1 1 calc R U
C21 C 0.6194(2) 0.96133(9) 0.27342(8) 0.0158(3) Uani 1 1 d . .
C22 C 0.7831(2) 0.98206(10) 0.26917(8) 0.0179(3) Uani 1 1 d . .
H22 H 0.8710 0.9635 0.3001 0.021 Uiso 1 1 calc R U
C23 C 0.8142(2) 1.03076(10) 0.21821(9) 0.0198(3) Uani 1 1 d . .
C24 C 0.6796(2) 1.05687(9) 0.17237(8) 0.0196(3) Uani 1 1 d . .
H24 H 0.6995 1.0904 0.1389 0.023 Uiso 1 1 calc R U
C25 C 0.5161(2) 1.03437(9) 0.17496(8) 0.0179(3) Uani 1 1 d . .
C26 C 0.4866(2) 0.98546(9) 0.22599(8) 0.0174(3) Uani 1 1 d . .
H26 H 0.3787 0.9690 0.2283 0.021 Uiso 1 1 calc R U
C27 C 0.9906(2) 1.05206(12) 0.21157(11) 0.0311(4) Uani 1 1 d . .
H27A H 1.0485 1.0695 0.2539 0.047 Uiso 1 1 calc R U
H27B H 0.9890 1.0921 0.1791 0.047 Uiso 1 1 calc R U
H27C H 1.0468 1.0081 0.1974 0.047 Uiso 1 1 calc R U
C28 C 0.3728(2) 1.06244(10) 0.12406(9) 0.0233(4) Uani 1 1 d . .
H28A H 0.3317 1.1099 0.1390 0.035 Uiso 1 1 calc R U
H28B H 0.2849 1.0251 0.1187 0.035 Uiso 1 1 calc R U
H28C H 0.4104 1.0703 0.0821 0.035 Uiso 1 1 calc R U
C29 C 0.7527(3) 0.28362(16) 0.33861(12) 0.0459(6) Uani 1 1 d . .
H29A H 0.6324 0.2875 0.3351 0.055 Uiso 1 1 calc R U
H29B H 0.8001 0.2761 0.3852 0.055 Uiso 1 1 calc R U
C30 C 0.7982(3) 0.21771(13) 0.29702(11) 0.0363(5) Uani 1 1 d . .
H30A H 0.7138 0.1779 0.2927 0.044 Uiso 1 1 calc R U
H30B H 0.9055 0.1959 0.3158 0.044 Uiso 1 1 calc R U
C31 C 0.8049(3) 0.25631(12) 0.23050(10) 0.0318(4) Uani 1 1 d . .
H31A H 0.8773 0.2287 0.2051 0.038 Uiso 1 1 calc R U
H31B H 0.6945 0.2606 0.2041 0.038 Uiso 1 1 calc R U
C32 C 0.8758(3) 0.33405(13) 0.25166(11) 0.0339(5) Uani 1 1 d . .
H32A H 0.9968 0.3329 0.2580 0.041 Uiso 1 1 calc R U
H32B H 0.8363 0.3722 0.2181 0.041 Uiso 1 1 calc R U
Cl1 Cl 0.96509(5) 0.81803(3) 0.40591(2) 0.02619(11) Uani 1 1 d . .
Cl2 Cl 0.67724(6) 0.72862(3) 0.25924(2) 0.02855(11) Uani 1 1 d . .
N1 N 0.54613(17) 0.80048(8) 0.41521(7) 0.0152(3) Uani 1 1 d . .
N2 N 0.59236(17) 0.91045(8) 0.32551(7) 0.0155(3) Uani 1 1 d . .
O1 O 0.8190(2) 0.35162(9) 0.31341(8) 0.0416(4) Uani 1 1 d . .
Zn1 Zn 0.71301(3) 0.80462(2) 0.34609(2) 0.01648(8) Uani 1 1 d . .

loop_
_atom_site_aniso_label
_atom_site_aniso_U_11
_atom_site_aniso_U_22
_atom_site_aniso_U_33
_atom_site_aniso_U_23
_atom_site_aniso_U_13
_atom_site_aniso_U_12
C1 0.0139(7) 0.0154(8) 0.0131(7) 0.0007(6) 0.0002(6) -0.0009(6)
C2 0.0139(7) 0.0157(8) 0.0160(8) -0.0026(6) 0.0014(6) -0.0019(6)
C3 0.0182(8) 0.0175(8) 0.0173(8) -0.0001(6) 0.0023(6) -0.0013(6)
C4 0.0193(8) 0.0239(8) 0.0158(8) -0.0023(6) 0.0044(6) -0.0031(7)
C5 0.0141(8) 0.0219(8) 0.0186(8) -0.0051(6) 0.0027(6) -0.0005(6)
C6 0.0133(7) 0.0185(8) 0.0194(8) -0.0029(6) 0.0018(6) -0.0004(6)
C7 0.0123(7) 0.0157(7) 0.0161(7) 0.0002(6) -0.0002(6) -0.0003(6)
C8 0.0161(8) 0.0171(8) 0.0240(8) -0.0042(6) 0.0018(6) 0.0024(6)
C9 0.0209(8) 0.0148(8) 0.0259(9) 0.0028(7) 0.0010(7) 0.0038(6)
C10 0.0187(8) 0.0175(8) 0.0169(8) 0.0004(6) 0.0018(6) -0.0008(6)
C11 0.0134(7) 0.0165(8) 0.0164(8) -0.0005(6) 0.0012(6) 0.0001(6)
C12 0.0145(7) 0.0145(7) 0.0151(7) 0.0012(6) -0.0001(6) -0.0014(6)
C13 0.0222(8) 0.0124(7) 0.0149(7) 0.0005(6) 0.0056(6) 0.0029(6)
C14 0.0213(8) 0.0169(8) 0.0196(8) -0.0007(6) 0.0031(6) 0.0001(6)
C15 0.0280(9) 0.0199(8) 0.0186(8) 0.0029(7) 0.0012(7) 0.0032(7)
C16 0.0334(10) 0.0186(8) 0.0203(8) 0.0064(7) 0.0073(7) -0.0004(7)
C17 0.0252(9) 0.0183(8) 0.0204(8) -0.0031(7) 0.0081(7) -0.0031(7)
C18 0.0205(8) 0.0163(8) 0.0175(8) 0.0000(6) 0.0030(6) 0.0038(6)
C19 0.0368(12) 0.0410(12) 0.0329(11) 0.0166(9) -0.0049(9) -0.0010(9)
C20 0.0299(10) 0.0304(10) 0.0313(10) 0.0029(8) 0.0090(8) -0.0077(8)
C21 0.0199(8) 0.0128(7) 0.0153(7) -0.0002(6) 0.0047(6) 0.0024(6)
C22 0.0171(8) 0.0186(8) 0.0177(8) -0.0009(6) 0.0019(6) 0.0012(6)
C23 0.0207(8) 0.0180(8) 0.0219(8) -0.0026(7) 0.0065(7) -0.0028(6)
C24 0.0271(9) 0.0157(8) 0.0173(8) 0.0007(6) 0.0076(7) -0.0027(7)
C25 0.0230(8) 0.0155(7) 0.0155(8) -0.0024(6) 0.0038(6) 0.0016(6)
C26 0.0172(8) 0.0171(8) 0.0185(8) -0.0016(6) 0.0049(6) -0.0008(6)
C27 0.0234(10) 0.0372(11) 0.0342(11) 0.0056(9) 0.0089(8) -0.0064(8)
C28 0.0272(9) 0.0227(9) 0.0194(8) 0.0030(7) 0.0017(7) 0.0034(7)
C29 0.0434(13) 0.0620(16) 0.0350(12) -0.0160(11) 0.0147(10) -0.0110(12)
C30 0.0430(12) 0.0384(11) 0.0276(10) 0.0014(9) 0.0058(9) -0.0013(10)
C31 0.0357(11) 0.0355(11) 0.0241(10) -0.0006(8) 0.0048(8) 0.0024(9)
C32 0.0295(10) 0.0354(11) 0.0366(11) 0.0018(9) 0.0051(8) 0.0022(9)
Cl1 0.0183(2) 0.0337(2) 0.0255(2) -0.00488(17) 0.00018(16) 0.00523(16)
Cl2 0.0354(2) 0.0262(2) 0.0245(2) -0.00905(17) 0.00628(18) 0.00084(18)
N1 0.0166(7) 0.0147(7) 0.0143(6) 0.0019(5) 0.0023(5) 0.0008(5)
N2 0.0162(6) 0.0153(6) 0.0154(6) 0.0001(5) 0.0031(5) 0.0005(5)
O1 0.0387(9) 0.0391(9) 0.0474(9) -0.0138(7) 0.0080(7) 0.0057(7)
Zn1 0.01765(13) 0.01584(12) 0.01638(12) 0.00019(8) 0.00405(9) 0.00301(8)

loop_
_atom_type_symbol
_atom_type_description
_atom_type_scat_dispersion_real
_atom_type_scat_dispersion_imag
_atom_type_scat_source
C C 0.0181 0.0091 'International Tables Vol C Tables 4.2.6.8 and 6.1.1.4'
H H 0.0000 0.0000 'International Tables Vol C Tables 4.2.6.8 and 6.1.1.4'
Cl Cl 0.3639 0.7018 'International Tables Vol C Tables 4.2.6.8 and 6.1.1.4'
N N 0.0311 0.0180 'International Tables Vol C Tables 4.2.6.8 and 6.1.1.4'
O O 0.0492 0.0322 'International Tables Vol C Tables 4.2.6.8 and 6.1.1.4'
Zn Zn -1.5491 0.6778 'International Tables Vol C Tables 4.2.6.8 and 6.1.1.4'

loop_
_geom_angle_atom_site_label_1
_geom_angle_atom_site_label_2
_geom_angle_atom_site_label_3
_geom_angle
N1 C1 C2 134.60(15)
N1 C1 C12 118.31(14)
C2 C1 C12 106.99(13)
C3 C2 C7 119.56(15)
C3 C2 C1 134.42(15)
C7 C2 C1 105.86(14)
C2 C3 C4 118.52(16)
C5 C4 C3 122.19(16)
C4 C5 C6 120.38(15)
C7 C6 C5 116.81(15)
C7 C6 C8 116.63(15)
C5 C6 C8 126.53(16)
C6 C7 C2 122.53(15)
C6 C7 C11 123.09(15)
C2 C7 C11 114.33(14)
C9 C8 C6 120.26(15)
C8 C9 C10 122.52(16)
C11 C10 C9 118.60(15)
C10 C11 C7 118.87(15)
C10 C11 C12 135.32(15)
C7 C11 C12 105.58(14)
N2 C12 C11 135.89(15)
N2 C12 C1 116.79(14)
C11 C12 C1 107.06(13)
C14 C13 C18 121.52(15)
C14 C13 N1 118.92(15)
C18 C13 N1 119.53(15)
C13 C14 C15 119.57(16)
C16 C15 C14 118.59(16)
C16 C15 C19 120.86(17)
C14 C15 C19 120.55(17)
C15 C16 C17 122.21(16)
C18 C17 C16 118.63(16)
C18 C17 C20 120.35(17)
C16 C17 C20 121.03(16)
C13 C18 C17 119.37(16)
C26 C21 C22 121.29(15)
C26 C21 N2 120.54(15)
C22 C21 N2 118.04(14)
C23 C22 C21 119.55(16)
C24 C23 C22 118.63(16)
C24 C23 C27 120.95(16)
C22 C23 C27 120.38(16)
C23 C24 C25 122.16(16)
C26 C25 C24 118.68(16)
C26 C25 C28 120.19(16)
C24 C25 C28 121.13(15)
C21 C26 C25 119.60(15)
O1 C29 C30 107.09(18)
C29 C30 C31 101.84(19)
C32 C31 C30 102.32(17)
O1 C32 C31 106.22(17)
C1 N1 C13 120.30(14)
C1 N1 Zn1 111.36(11)
C13 N1 Zn1 128.07(10)
C12 N2 C21 122.66(14)
C12 N2 Zn1 112.32(11)
C21 N2 Zn1 125.02(10)
C29 O1 C32 109.02(16)
N1 Zn1 N2 80.40(5)
N1 Zn1 Cl2 120.01(4)
N2 Zn1 Cl2 112.12(4)
N1 Zn1 Cl1 105.98(4)
N2 Zn1 Cl1 112.03(4)
Cl2 Zn1 Cl1 119.752(19)

loop_
_geom_bond_atom_site_label_1
_geom_bond_atom_site_label_2
_geom_bond_distance
C1 N1 1.281(2)
C1 C2 1.466(2)
C1 C12 1.525(2)
C2 C3 1.376(2)
C2 C7 1.420(2)
C3 C4 1.414(2)
C4 C5 1.383(2)
C5 C6 1.419(2)
C6 C7 1.404(2)
C6 C8 1.419(2)
C7 C11 1.421(2)
C8 C9 1.378(2)
C9 C10 1.414(2)
C10 C11 1.381(2)
C11 C12 1.470(2)
C12 N2 1.284(2)
C13 C14 1.389(2)
C13 C18 1.392(2)
C13 N1 1.432(2)
C14 C15 1.392(2)
C15 C16 1.392(3)
C15 C19 1.506(3)
C16 C17 1.395(3)
C17 C18 1.392(2)
C17 C20 1.513(2)
C21 C26 1.390(2)
C21 C22 1.393(2)
C21 N2 1.425(2)
C22 C23 1.393(2)
C23 C24 1.393(3)
C23 C27 1.506(2)
C24 C25 1.393(2)
C25 C26 1.392(2)
C25 C28 1.508(2)
C29 O1 1.432(3)
C29 C30 1.508(3)
C30 C31 1.518(3)
C31 C32 1.510(3)
C32 O1 1.436(3)
Cl1 Zn1 2.2169(5)
Cl2 Zn1 2.1880(5)
N1 Zn1 2.1015(14)
N2 Zn1 2.1025(14)
